data_7126764
loop_
_publ_author_name
'Wang, Liang'
'Wang, Xiaowu'
'Hou, Hongbin'
'Zhu, Guangqian'
'Han, Zhenyu'
'Yang, Weiying'
'Chen, Xiao'
'Wang, Qinggang'

_publ_section_title
;
 An unsymmetrical binuclear iminopyridine-iron complex and its catalytic
 isoprene polymerization.
;
_journal_issue 62
_journal_name_full 'Chemical communications (Cambridge, England)'
_journal_page_first 8846
_journal_page_last 8849
_journal_paper_doi 10.1039/d0cc04122j
_journal_volume 56
_journal_year 2020
_chemical_formula_sum 'C38.5 H33 Cl5 Fe2 N4'
_chemical_formula_weight 840.64
_space_group_IT_number 33
_space_group_name_Hall 'P 2c -2n'
_space_group_name_H-M_alt 'P n a 21'
_symmetry_cell_setting orthorhombic
_symmetry_space_group_name_H-M 'P n a 21'
_atom_sites_solution_hydrogens geom
_atom_sites_solution_primary direct
_atom_sites_solution_secondary difmap
_audit_creation_method SHELXL-97
_audit_update_record
;
2020-03-08 deposited with the CCDC.	2020-06-24 downloaded from the CCDC.
;
_cell_angle_alpha 90.00
_cell_angle_beta 90.00
_cell_angle_gamma 90.00
_cell_formula_units_Z 4
_cell_length_a 25.661(2)
_cell_length_b 13.0847(13)
_cell_length_c 12.5254(12)
_cell_measurement_reflns_used 3246
_cell_measurement_temperature 298(2)
_cell_measurement_theta_max 27.71
_cell_measurement_theta_min 3.176
_cell_volume 4205.6(7)
_computing_cell_refinement 'Bruker SMART'
_computing_data_collection 'Bruker SMART'
_computing_data_reduction 'Bruker SHELXTL'
_computing_molecular_graphics 'Bruker SHELXTL'
_computing_publication_material 'Bruker SHELXTL'
_computing_structure_refinement 'SHELXL-97 (Sheldrick, 1997)'
_computing_structure_solution 'SHELXS-97 (Sheldrick, 1990)'
_diffrn_ambient_temperature 298(2)
_diffrn_measured_fraction_theta_full 0.999
_diffrn_measured_fraction_theta_max 0.999
_diffrn_measurement_device_type 'CCD area detector'
_diffrn_measurement_method 'phi and omega scans'
_diffrn_radiation_monochromator graphite
_diffrn_radiation_source 'fine-focus sealed tube'
_diffrn_radiation_type MoK\a
_diffrn_radiation_wavelength 0.71073
_diffrn_reflns_av_R_equivalents 0.1010
_diffrn_reflns_av_sigmaI/netI 0.1202
_diffrn_reflns_limit_h_max 30
_diffrn_reflns_limit_h_min -30
_diffrn_reflns_limit_k_max 15
_diffrn_reflns_limit_k_min -6
_diffrn_reflns_limit_l_max 14
_diffrn_reflns_limit_l_min -14
_diffrn_reflns_number 19963
_diffrn_reflns_theta_full 25.02
_diffrn_reflns_theta_max 25.02
_diffrn_reflns_theta_min 2.22
_exptl_absorpt_coefficient_mu 1.038
_exptl_absorpt_correction_T_max 0.9216
_exptl_absorpt_correction_T_min 0.7460
_exptl_absorpt_correction_type multi-scan
_exptl_absorpt_process_details sadabs
_exptl_crystal_colour black
_exptl_crystal_density_diffrn 1.328
_exptl_crystal_density_method 'not measured'
_exptl_crystal_description block
_exptl_crystal_F_000 1716
_exptl_crystal_size_max 0.30
_exptl_crystal_size_mid 0.14
_exptl_crystal_size_min 0.08
_refine_diff_density_max 0.700
_refine_diff_density_min -0.400
_refine_diff_density_rms 0.105
_refine_ls_abs_structure_details 'Flack H D (1983), Acta Cryst. A39, 876-881'
_refine_ls_abs_structure_Flack -0.03(4)
_refine_ls_extinction_method none
_refine_ls_goodness_of_fit_ref 1.099
_refine_ls_hydrogen_treatment mixed
_refine_ls_matrix_type full
_refine_ls_number_parameters 488
_refine_ls_number_reflns 7306
_refine_ls_number_restraints 1
_refine_ls_restrained_S_all 1.099
_refine_ls_R_factor_all 0.1486
_refine_ls_R_factor_gt 0.0868
_refine_ls_shift/su_max 0.001
_refine_ls_shift/su_mean 0.000
_refine_ls_structure_factor_coef Fsqd
_refine_ls_weighting_details 'calc w=1/[\s^2^(Fo^2^)+(0.1024P)^2^+0.0000P] where P=(Fo^2^+2Fc^2^)/3'
_refine_ls_weighting_scheme calc
_refine_ls_wR_factor_gt 0.1980
_refine_ls_wR_factor_ref 0.2194
_reflns_number_gt 4521
_reflns_number_total 7306
_reflns_threshold_expression >2sigma(I)
_cod_data_source_file d0cc04122j2.cif
_cod_data_source_block 180413c
_cod_depositor_comments
;
The following automatic conversions were performed:

data item '_symmetry_cell_setting' value 'Orthorhombic' was changed
to 'orthorhombic' in accordance with the
/home/data/users/saulius/crontab/automatic-downloads/rss-feeds/RSC/lib/dictionaries/cif_core.dic
dictionary named 'cif_core.dic' version 2.4.2 last updated on
2011-04-26.

Automatic conversion script
Id: cif_fix_values 7556 2019-12-06 15:28:31Z antanas 

 Adding full bibliography for 7126764--7126765.cif.
;
_cod_original_cell_volume 4205.7(7)
_cod_original_sg_symbol_H-M Pna2(1)
_cod_original_formula_sum 'C38.50 H33 Cl5 Fe2 N4'
_cod_database_code 7126764

loop_
_symmetry_equiv_pos_as_xyz
'x, y, z'
'-x, -y, z+1/2'
'x+1/2, -y+1/2, z'
'-x+1/2, y+1/2, z+1/2'

loop_
_atom_site_label
_atom_site_type_symbol
_atom_site_fract_x
_atom_site_fract_y
_atom_site_fract_z
_atom_site_U_iso_or_equiv
_atom_site_adp_type
_atom_site_occupancy
_atom_site_symmetry_multiplicity
_atom_site_calc_flag
_atom_site_refinement_flags
_atom_site_disorder_assembly
_atom_site_disorder_group
Fe1 Fe 0.36119(5) 0.47849(11) 0.34482(10) 0.0386(3) Uani 1 1 d . . .
Fe2 Fe 0.35082(6) 0.26007(12) 0.18382(13) 0.0508(4) Uani 1 1 d . . .
Cl1 Cl 0.36446(11) 0.4403(2) 0.15317(18) 0.0529(7) Uani 1 1 d . . .
Cl2 Cl 0.37356(11) 0.2886(2) 0.3692(2) 0.0548(7) Uani 1 1 d . . .
Cl3 Cl 0.26569(10) 0.2207(3) 0.1662(3) 0.0692(9) Uani 1 1 d . . .
Cl4 Cl 0.40718(12) 0.1614(3) 0.0913(3) 0.0734(9) Uani 1 1 d . . .
Cl5 Cl 0.4795(11) 0.862(2) -0.014(3) 0.187(13) Uani 0.319(17) 1 d P A 1
Cl6 Cl 0.5412(10) 0.9250(17) 0.163(3) 0.186(13) Uani 0.319(17) 1 d P A 1
Cl5' Cl 0.4955(16) 0.799(3) 0.108(4) 0.18(2) Uani 0.181(17) 1 d P A 2
Cl6' Cl 0.498(2) 0.928(5) -0.072(5) 0.19(2) Uani 0.181(17) 1 d P A 2
N1 N 0.4428(3) 0.5139(7) 0.3762(6) 0.044(2) Uani 1 1 d . . .
N2 N 0.3664(3) 0.6461(7) 0.3193(6) 0.046(2) Uani 1 1 d . . .
N3 N 0.2755(3) 0.4827(6) 0.3539(7) 0.0397(18) Uani 1 1 d . . .
N4 N 0.3433(3) 0.4878(7) 0.5192(6) 0.042(2) Uani 1 1 d . . .
C1 C 0.4112(4) 0.6820(9) 0.3425(9) 0.053(3) Uani 1 1 d . . .
H1 H 0.4168 0.7521 0.3396 0.064 Uiso 1 1 calc R . .
C2 C 0.4540(4) 0.6138(9) 0.3740(8) 0.051(3) Uani 1 1 d . . .
C3 C 0.5033(4) 0.6506(10) 0.3991(9) 0.061(3) Uani 1 1 d . . .
H3 H 0.5105 0.7201 0.3943 0.073 Uiso 1 1 calc R . .
C4 C 0.5406(5) 0.5844(11) 0.4304(10) 0.065(3) Uani 1 1 d . . .
H4 H 0.5733 0.6086 0.4500 0.079 Uiso 1 1 calc R . .
C5 C 0.5308(4) 0.4852(11) 0.4335(10) 0.062(3) Uani 1 1 d . . .
H5 H 0.5568 0.4396 0.4539 0.075 Uiso 1 1 calc R . .
C6 C 0.4820(4) 0.4497(9) 0.4064(8) 0.052(3) Uani 1 1 d . . .
H6 H 0.4756 0.3797 0.4087 0.062 Uiso 1 1 calc R . .
C7 C 0.3232(4) 0.7152(9) 0.2896(9) 0.055(3) Uani 1 1 d . . .
H7 H 0.2915 0.6863 0.3209 0.066 Uiso 1 1 calc R . .
C8 C 0.3158(4) 0.7132(9) 0.1666(10) 0.062(3) Uani 1 1 d . . .
C9 C 0.2652(5) 0.7253(10) 0.1267(10) 0.072(4) Uani 1 1 d . . .
H9 H 0.2370 0.7317 0.1729 0.086 Uiso 1 1 calc R . .
C10 C 0.2575(7) 0.7277(12) 0.0124(14) 0.091(5) Uani 1 1 d . . .
H10 H 0.2240 0.7334 -0.0152 0.109 Uiso 1 1 calc R . .
C11 C 0.2982(7) 0.7217(11) -0.0537(12) 0.087(5) Uani 1 1 d . . .
H11 H 0.2929 0.7261 -0.1270 0.104 Uiso 1 1 calc R . .
C12 C 0.3465(7) 0.7093(12) -0.0158(12) 0.091(5) Uani 1 1 d . . .
H12 H 0.3739 0.7030 -0.0639 0.109 Uiso 1 1 calc R . .
C13 C 0.3574(5) 0.7056(11) 0.0931(11) 0.074(4) Uani 1 1 d . . .
H13 H 0.3915 0.6983 0.1170 0.089 Uiso 1 1 calc R . .
C14 C 0.3283(5) 0.8242(10) 0.3328(10) 0.062(3) Uani 1 1 d . . .
C15 C 0.3531(5) 0.9032(11) 0.2781(11) 0.076(4) Uani 1 1 d . . .
H15 H 0.3658 0.8905 0.2098 0.091 Uiso 1 1 calc R . .
C16 C 0.3598(6) 1.0017(12) 0.3222(12) 0.089(5) Uani 1 1 d . . .
H16 H 0.3774 1.0535 0.2864 0.107 Uiso 1 1 calc R . .
C17 C 0.3379(6) 1.0158(13) 0.4244(14) 0.090(4) Uani 1 1 d . . .
H17 H 0.3404 1.0796 0.4569 0.107 Uiso 1 1 calc R . .
C18 C 0.3135(5) 0.9396(13) 0.4763(12) 0.081(4) Uani 1 1 d . . .
H18 H 0.2993 0.9520 0.5434 0.098 Uiso 1 1 calc R . .
C19 C 0.3090(5) 0.8455(11) 0.4331(10) 0.068(3) Uani 1 1 d . . .
H19 H 0.2926 0.7941 0.4718 0.081 Uiso 1 1 calc R . .
C20 C 0.2951(4) 0.4900(8) 0.5394(8) 0.047(3) Uani 1 1 d . . .
H20 H 0.2842 0.4896 0.6102 0.056 Uiso 1 1 calc R . .
C21 C 0.2561(4) 0.4930(8) 0.4551(8) 0.042(2) Uani 1 1 d . . .
C22 C 0.2035(4) 0.5005(9) 0.4759(9) 0.054(3) Uani 1 1 d . . .
H22 H 0.1911 0.5072 0.5454 0.064 Uiso 1 1 calc R . .
C23 C 0.1692(4) 0.4979(9) 0.3886(9) 0.052(3) Uani 1 1 d . . .
H23 H 0.1334 0.5009 0.3999 0.062 Uiso 1 1 calc R . .
C24 C 0.1885(4) 0.4908(10) 0.2866(9) 0.055(3) Uani 1 1 d . . .
H24 H 0.1662 0.4927 0.2279 0.066 Uiso 1 1 calc R . .
C25 C 0.2422(4) 0.4807(9) 0.2730(8) 0.053(3) Uani 1 1 d . . .
H25 H 0.2552 0.4722 0.2043 0.063 Uiso 1 1 calc R . .
C26 C 0.3829(4) 0.4793(8) 0.6045(8) 0.045(2) Uani 1 1 d . . .
H26 H 0.4108 0.4364 0.5756 0.054 Uiso 1 1 calc R . .
C27 C 0.4072(4) 0.5811(9) 0.6283(8) 0.052(3) Uani 1 1 d . . .
C28 C 0.4588(4) 0.5837(9) 0.6593(8) 0.057(3) Uani 1 1 d . . .
H28 H 0.4776 0.5232 0.6641 0.068 Uiso 1 1 calc R . .
C29 C 0.4827(5) 0.6751(11) 0.6833(10) 0.073(4) Uani 1 1 d . . .
H29 H 0.5171 0.6747 0.7063 0.087 Uiso 1 1 calc R . .
C30 C 0.4570(5) 0.7668(12) 0.6742(13) 0.087(4) Uani 1 1 d . . .
H30 H 0.4743 0.8279 0.6879 0.104 Uiso 1 1 calc R . .
C31 C 0.4042(6) 0.7668(11) 0.6438(11) 0.084(4) Uani 1 1 d . . .
H31 H 0.3857 0.8277 0.6386 0.101 Uiso 1 1 calc R . .
C32 C 0.3796(5) 0.6714(10) 0.6211(9) 0.065(3) Uani 1 1 d . . .
H32 H 0.3446 0.6700 0.6013 0.078 Uiso 1 1 calc R . .
C33 C 0.3633(4) 0.4247(10) 0.7062(9) 0.055(3) Uani 1 1 d . . .
C34 C 0.3736(5) 0.3211(10) 0.7153(9) 0.067(3) Uani 1 1 d . . .
H34 H 0.3922 0.2864 0.6629 0.081 Uiso 1 1 calc R . .
C35 C 0.3548(6) 0.2693(14) 0.8078(14) 0.089(5) Uani 1 1 d . . .
H35 H 0.3613 0.1998 0.8160 0.106 Uiso 1 1 calc R . .
C36 C 0.3280(6) 0.3194(14) 0.8827(12) 0.082(4) Uani 1 1 d . . .
H36 H 0.3153 0.2835 0.9413 0.098 Uiso 1 1 calc R . .
C37 C 0.3188(5) 0.4191(14) 0.8760(10) 0.078(4) Uani 1 1 d . . .
H37 H 0.3007 0.4526 0.9300 0.094 Uiso 1 1 calc R . .
C38 C 0.3370(4) 0.4742(11) 0.7854(9) 0.061(3) Uani 1 1 d . . .
H38 H 0.3309 0.5441 0.7802 0.073 Uiso 1 1 calc R . .
C39 C 0.515(16) 0.96(2) 0.04(4) 0.18(9) Uani 0.319(17) 1 d P A 1
H39A H 0.4923 1.0179 0.0530 0.217 Uiso 0.319(17) 1 calc PR A 1
H39B H 0.5425 0.9791 -0.0055 0.217 Uiso 0.319(17) 1 calc PR A 1
C39' C 0.51(3) 0.92(3) 0.06(7) 0.19(18) Uani 0.181(17) 1 d P A 2
H39C H 0.4939 0.9696 0.1007 0.223 Uiso 0.181(17) 1 calc PR A 2
H39D H 0.5495 0.9283 0.0712 0.223 Uiso 0.181(17) 1 calc PR A 2

loop_
_atom_site_aniso_label
_atom_site_aniso_U_11
_atom_site_aniso_U_22
_atom_site_aniso_U_33
_atom_site_aniso_U_23
_atom_site_aniso_U_13
_atom_site_aniso_U_12
Fe1 0.0378(6) 0.0410(8) 0.0369(6) -0.0006(7) -0.0013(7) 0.0012(6)
Fe2 0.0506(8) 0.0492(10) 0.0526(9) -0.0065(8) 0.0000(8) -0.0009(8)
Cl1 0.0731(17) 0.0479(17) 0.0378(13) -0.0015(12) 0.0059(12) -0.0009(14)
Cl2 0.0715(17) 0.0441(15) 0.0489(15) -0.0004(13) -0.0048(13) -0.0006(14)
Cl3 0.0498(14) 0.084(2) 0.0740(19) -0.0055(18) -0.0004(15) -0.0133(15)
Cl4 0.0611(17) 0.074(2) 0.085(2) -0.0238(18) 0.0073(16) 0.0070(17)
Cl5 0.17(2) 0.13(2) 0.26(4) -0.03(3) -0.03(2) -0.012(17)
Cl6 0.176(19) 0.121(16) 0.26(3) -0.01(2) -0.05(2) 0.020(14)
Cl5' 0.16(3) 0.13(4) 0.25(5) -0.01(3) -0.03(3) 0.00(3)
Cl6' 0.17(4) 0.13(4) 0.25(6) -0.02(4) -0.04(4) 0.00(3)
N1 0.039(4) 0.050(6) 0.043(4) -0.001(4) 0.001(3) 0.002(4)
N2 0.048(5) 0.047(6) 0.044(5) 0.001(4) 0.000(4) -0.001(4)
N3 0.037(4) 0.041(5) 0.041(4) 0.001(4) -0.002(4) -0.004(4)
N4 0.042(5) 0.044(6) 0.040(4) -0.002(4) 0.000(4) 0.001(4)
C1 0.050(6) 0.056(7) 0.054(6) 0.005(6) 0.003(6) -0.008(6)
C2 0.046(6) 0.057(7) 0.050(6) 0.003(6) 0.006(5) -0.007(6)
C3 0.048(6) 0.071(9) 0.065(7) 0.008(6) -0.004(5) -0.014(7)
C4 0.046(7) 0.080(11) 0.070(7) 0.006(7) -0.004(6) -0.008(7)
C5 0.042(7) 0.077(10) 0.069(7) 0.004(7) 0.003(6) 0.006(7)
C6 0.048(6) 0.052(7) 0.055(6) -0.001(5) 0.003(5) 0.002(6)
C7 0.054(7) 0.055(8) 0.055(6) 0.002(6) -0.004(5) 0.005(6)
C8 0.070(8) 0.050(7) 0.065(7) 0.002(6) -0.020(7) 0.010(6)
C9 0.077(8) 0.061(9) 0.077(9) 0.005(7) -0.013(7) 0.009(7)
C10 0.095(11) 0.074(12) 0.104(12) -0.001(10) -0.053(10) 0.010(9)
C11 0.122(13) 0.067(11) 0.071(9) -0.015(8) -0.041(10) 0.026(10)
C12 0.113(12) 0.082(11) 0.079(9) -0.004(8) -0.025(9) 0.027(10)
C13 0.089(9) 0.067(9) 0.066(8) -0.002(7) -0.019(8) 0.016(8)
C14 0.066(7) 0.058(8) 0.063(8) 0.003(7) -0.005(6) 0.012(6)
C15 0.095(10) 0.063(10) 0.069(8) -0.002(8) -0.001(7) 0.008(8)
C16 0.112(11) 0.071(11) 0.085(12) -0.006(8) -0.003(9) 0.004(9)
C17 0.107(12) 0.071(10) 0.090(11) -0.012(10) -0.004(10) 0.015(10)
C18 0.087(10) 0.085(12) 0.071(8) -0.014(9) -0.002(7) 0.014(9)
C19 0.073(8) 0.064(9) 0.065(8) 0.004(7) 0.002(7) 0.005(7)
C20 0.049(6) 0.051(7) 0.040(5) -0.001(5) -0.003(5) -0.002(5)
C21 0.039(6) 0.040(6) 0.047(6) 0.002(5) 0.002(5) 0.001(5)
C22 0.051(6) 0.054(8) 0.057(6) -0.004(6) 0.006(5) 0.005(6)
C23 0.035(5) 0.056(8) 0.064(7) -0.002(6) -0.001(5) -0.002(5)
C24 0.042(6) 0.060(9) 0.062(8) -0.008(6) -0.017(5) -0.001(6)
C25 0.055(7) 0.053(8) 0.050(7) -0.004(5) -0.004(5) 0.001(6)
C26 0.047(5) 0.049(7) 0.038(5) 0.001(5) -0.006(4) 0.001(5)
C27 0.050(6) 0.056(8) 0.049(6) 0.001(5) -0.009(5) -0.002(6)
C28 0.049(6) 0.063(8) 0.059(6) 0.005(6) -0.005(5) -0.008(6)
C29 0.063(7) 0.079(10) 0.076(8) 0.007(8) -0.014(7) -0.020(7)
C30 0.084(9) 0.082(11) 0.094(10) -0.002(9) -0.016(9) -0.021(8)
C31 0.083(9) 0.072(10) 0.097(11) -0.007(8) -0.013(8) -0.002(8)
C32 0.062(7) 0.065(9) 0.069(8) -0.006(7) -0.009(6) -0.010(7)
C33 0.055(6) 0.062(8) 0.047(6) 0.011(6) -0.010(5) -0.004(6)
C34 0.073(8) 0.071(10) 0.058(7) 0.007(7) -0.016(6) -0.011(7)
C35 0.089(10) 0.089(12) 0.087(11) 0.020(10) -0.023(9) -0.021(9)
C36 0.074(9) 0.106(14) 0.065(9) 0.030(9) -0.017(7) -0.024(10)
C37 0.074(8) 0.106(13) 0.054(8) 0.007(8) -0.011(6) -0.011(9)
C38 0.059(7) 0.072(10) 0.051(7) 0.008(6) -0.005(6) -0.010(7)
C39 0.16(11) 0.12(19) 0.3(2) -0.03(19) -0.04(12) 0.00(15)
C39' 0.2(2) 0.1(4) 0.3(4) 0.0(3) 0.0(2) 0.0(3)

loop_
_atom_type_symbol
_atom_type_description
_atom_type_scat_dispersion_real
_atom_type_scat_dispersion_imag
_atom_type_scat_source
C C 0.0033 0.0016 'International Tables Vol C Tables 4.2.6.8 and 6.1.1.4'
H H 0.0000 0.0000 'International Tables Vol C Tables 4.2.6.8 and 6.1.1.4'
N N 0.0061 0.0033 'International Tables Vol C Tables 4.2.6.8 and 6.1.1.4'
Cl Cl 0.1484 0.1585 'International Tables Vol C Tables 4.2.6.8 and 6.1.1.4'
Fe Fe 0.3463 0.8444 'International Tables Vol C Tables 4.2.6.8 and 6.1.1.4'

loop_
_geom_angle_atom_site_label_1
_geom_angle_atom_site_label_2
_geom_angle_atom_site_label_3
_geom_angle
_geom_angle_site_symmetry_1
_geom_angle_site_symmetry_3
_geom_angle_publ_flag
N1 Fe1 N3 160.8(3) . . ?
N1 Fe1 N2 76.0(3) . . ?
N3 Fe1 N2 92.5(3) . . ?
N1 Fe1 N4 90.5(3) . . ?
N3 Fe1 N4 75.1(3) . . ?
N2 Fe1 N4 95.7(3) . . ?
N1 Fe1 Cl1 100.8(2) . . ?
N3 Fe1 Cl1 95.1(2) . . ?
N2 Fe1 Cl1 93.3(2) . . ?
N4 Fe1 Cl1 167.0(2) . . ?
N1 Fe1 Cl2 93.8(2) . . ?
N3 Fe1 Cl2 98.3(2) . . ?
N2 Fe1 Cl2 169.2(2) . . ?
N4 Fe1 Cl2 87.8(2) . . ?
Cl1 Fe1 Cl2 85.03(10) . . ?
Cl3 Fe2 Cl4 116.07(14) . . ?
Cl3 Fe2 Cl1 110.36(13) . . ?
Cl4 Fe2 Cl1 112.56(13) . . ?
Cl3 Fe2 Cl2 111.25(12) . . ?
Cl4 Fe2 Cl2 115.18(13) . . ?
Cl1 Fe2 Cl2 88.11(10) . . ?
Fe2 Cl1 Fe1 92.21(10) . . ?
Fe2 Cl2 Fe1 90.32(10) . . ?
C2 N1 C6 116.8(8) . . ?
C2 N1 Fe1 114.1(7) . . ?
C6 N1 Fe1 128.8(7) . . ?
C1 N2 C7 120.5(10) . . ?
C1 N2 Fe1 112.7(7) . . ?
C7 N2 Fe1 126.5(7) . . ?
C25 N3 C21 118.3(8) . . ?
C25 N3 Fe1 127.2(7) . . ?
C21 N3 Fe1 114.5(6) . . ?
C20 N4 C26 121.9(8) . . ?
C20 N4 Fe1 113.5(7) . . ?
C26 N4 Fe1 124.2(6) . . ?
N2 C1 C2 120.7(10) . . ?
N2 C1 H1 119.6 . . ?
C2 C1 H1 119.6 . . ?
N1 C2 C3 121.9(10) . . ?
N1 C2 C1 116.1(9) . . ?
C3 C2 C1 122.1(11) . . ?
C4 C3 C2 119.3(12) . . ?
C4 C3 H3 120.3 . . ?
C2 C3 H3 120.3 . . ?
C5 C4 C3 120.2(11) . . ?
C5 C4 H4 119.9 . . ?
C3 C4 H4 119.9 . . ?
C4 C5 C6 119.8(12) . . ?
C4 C5 H5 120.1 . . ?
C6 C5 H5 120.1 . . ?
N1 C6 C5 122.0(11) . . ?
N1 C6 H6 119.0 . . ?
C5 C6 H6 119.0 . . ?
N2 C7 C14 114.7(9) . . ?
N2 C7 C8 109.4(9) . . ?
C14 C7 C8 112.1(10) . . ?
N2 C7 H7 106.7 . . ?
C14 C7 H7 106.7 . . ?
C8 C7 H7 106.7 . . ?
C9 C8 C13 118.4(12) . . ?
C9 C8 C7 117.8(11) . . ?
C13 C8 C7 123.7(10) . . ?
C8 C9 C10 118.9(14) . . ?
C8 C9 H9 120.6 . . ?
C10 C9 H9 120.6 . . ?
C11 C10 C9 120.4(13) . . ?
C11 C10 H10 119.8 . . ?
C9 C10 H10 119.8 . . ?
C10 C11 C12 120.8(14) . . ?
C10 C11 H11 119.6 . . ?
C12 C11 H11 119.6 . . ?
C11 C12 C13 122.5(16) . . ?
C11 C12 H12 118.7 . . ?
C13 C12 H12 118.7 . . ?
C12 C13 C8 118.9(13) . . ?
C12 C13 H13 120.5 . . ?
C8 C13 H13 120.5 . . ?
C19 C14 C15 117.5(12) . . ?
C19 C14 C7 118.7(12) . . ?
C15 C14 C7 123.7(11) . . ?
C14 C15 C16 122.6(13) . . ?
C14 C15 H15 118.7 . . ?
C16 C15 H15 118.7 . . ?
C17 C16 C15 115.2(15) . . ?
C17 C16 H16 122.4 . . ?
C15 C16 H16 122.4 . . ?
C18 C17 C16 121.8(16) . . ?
C18 C17 H17 119.1 . . ?
C16 C17 H17 119.1 . . ?
C17 C18 C19 121.5(14) . . ?
C17 C18 H18 119.2 . . ?
C19 C18 H18 119.2 . . ?
C18 C19 C14 121.3(14) . . ?
C18 C19 H19 119.3 . . ?
C14 C19 H19 119.3 . . ?
N4 C20 C21 121.9(9) . . ?
N4 C20 H20 119.0 . . ?
C21 C20 H20 119.0 . . ?
N3 C21 C22 122.7(9) . . ?
N3 C21 C20 114.7(8) . . ?
C22 C21 C20 122.5(10) . . ?
C21 C22 C23 117.7(10) . . ?
C21 C22 H22 121.2 . . ?
C23 C22 H22 121.2 . . ?
C24 C23 C22 120.0(9) . . ?
C24 C23 H23 120.0 . . ?
C22 C23 H23 120.0 . . ?
C23 C24 C25 118.4(9) . . ?
C23 C24 H24 120.8 . . ?
C25 C24 H24 120.8 . . ?
N3 C25 C24 122.9(10) . . ?
N3 C25 H25 118.6 . . ?
C24 C25 H25 118.6 . . ?
N4 C26 C27 111.2(9) . . ?
N4 C26 C33 114.0(8) . . ?
C27 C26 C33 112.5(9) . . ?
N4 C26 H26 106.1 . . ?
C27 C26 H26 106.1 . . ?
C33 C26 H26 106.1 . . ?
C32 C27 C28 119.3(11) . . ?
C32 C27 C26 122.2(9) . . ?
C28 C27 C26 118.5(10) . . ?
C29 C28 C27 120.7(12) . . ?
C29 C28 H28 119.7 . . ?
C27 C28 H28 119.7 . . ?
C30 C29 C28 121.9(12) . . ?
C30 C29 H29 119.1 . . ?
C28 C29 H29 119.1 . . ?
C29 C30 C31 118.9(13) . . ?
C29 C30 H30 120.5 . . ?
C31 C30 H30 120.5 . . ?
C30 C31 C32 118.7(13) . . ?
C30 C31 H31 120.7 . . ?
C32 C31 H31 120.7 . . ?
C27 C32 C31 120.5(11) . . ?
C27 C32 H32 119.7 . . ?
C31 C32 H32 119.7 . . ?
C38 C33 C34 120.0(11) . . ?
C38 C33 C26 122.8(11) . . ?
C34 C33 C26 117.3(11) . . ?
C33 C34 C35 117.9(13) . . ?
C33 C34 H34 121.1 . . ?
C35 C34 H34 121.1 . . ?
C36 C35 C34 120.7(16) . . ?
C36 C35 H35 119.6 . . ?
C34 C35 H35 119.6 . . ?
C37 C36 C35 122.0(15) . . ?
C37 C36 H36 119.0 . . ?
C35 C36 H36 119.0 . . ?
C36 C37 C38 119.4(14) . . ?
C36 C37 H37 120.3 . . ?
C38 C37 H37 120.3 . . ?
C33 C38 C37 120.1(13) . . ?
C33 C38 H38 120.0 . . ?
C37 C38 H38 120.0 . . ?
Cl5 C39 Cl6 113(10) . . ?
Cl5 C39 H39A 109.1 . . ?
Cl6 C39 H39A 109.1 . . ?
Cl5 C39 H39B 109.1 . . ?
Cl6 C39 H39B 109.1 . . ?
H39A C39 H39B 107.8 . . ?
Cl6' C39' Cl5' 111(10) . . ?
Cl6' C39' H39C 109.5 . . ?
Cl5' C39' H39C 109.5 . . ?
Cl6' C39' H39D 109.5 . . ?
Cl5' C39' H39D 109.5 . . ?
H39C C39' H39D 108.1 . . ?

loop_
_geom_bond_atom_site_label_1
_geom_bond_atom_site_label_2
_geom_bond_distance
_geom_bond_site_symmetry_2
_geom_bond_publ_flag
Fe1 N1 2.181(8) . ?
Fe1 N3 2.202(7) . ?
Fe1 N2 2.221(9) . ?
Fe1 N4 2.235(8) . ?
Fe1 Cl1 2.453(3) . ?
Fe1 Cl2 2.523(3) . ?
Fe2 Cl3 2.255(3) . ?
Fe2 Cl4 2.258(3) . ?
Fe2 Cl1 2.414(3) . ?
Fe2 Cl2 2.423(3) . ?
Cl5 C39 1.7(4) . ?
Cl6 C39 1.7(4) . ?
Cl5' C39' 1.7(4) . ?
Cl6' C39' 1.7(8) . ?
N1 C2 1.339(14) . ?
N1 C6 1.364(13) . ?
N2 C1 1.274(12) . ?
N2 C7 1.478(13) . ?
N3 C25 1.326(12) . ?
N3 C21 1.369(13) . ?
N4 C20 1.264(12) . ?
N4 C26 1.479(12) . ?
C1 C2 1.468(15) . ?
C1 H1 0.9300 . ?
C2 C3 1.389(15) . ?
C3 C4 1.351(16) . ?
C3 H3 0.9300 . ?
C4 C5 1.322(17) . ?
C4 H4 0.9300 . ?
C5 C6 1.379(15) . ?
C5 H5 0.9300 . ?
C6 H6 0.9300 . ?
C7 C14 1.531(17) . ?
C7 C8 1.552(17) . ?
C7 H7 0.9800 . ?
C8 C9 1.401(16) . ?
C8 C13 1.414(18) . ?
C9 C10 1.45(2) . ?
C9 H9 0.9300 . ?
C10 C11 1.34(2) . ?
C10 H10 0.9300 . ?
C11 C12 1.34(2) . ?
C11 H11 0.9300 . ?
C12 C13 1.39(2) . ?
C12 H12 0.9300 . ?
C13 H13 0.9300 . ?
C14 C19 1.379(17) . ?
C14 C15 1.394(17) . ?
C15 C16 1.413(19) . ?
C15 H15 0.9300 . ?
C16 C17 1.41(2) . ?
C16 H16 0.9300 . ?
C17 C18 1.34(2) . ?
C17 H17 0.9300 . ?
C18 C19 1.349(19) . ?
C18 H18 0.9300 . ?
C19 H19 0.9300 . ?
C20 C21 1.456(13) . ?
C20 H20 0.9300 . ?
C21 C22 1.378(14) . ?
C22 C23 1.404(14) . ?
C22 H22 0.9300 . ?
C23 C24 1.374(15) . ?
C23 H23 0.9300 . ?
C24 C25 1.395(13) . ?
C24 H24 0.9300 . ?
C25 H25 0.9300 . ?
C26 C27 1.500(15) . ?
C26 C33 1.545(14) . ?
C26 H26 0.9800 . ?
C27 C32 1.380(16) . ?
C27 C28 1.381(14) . ?
C28 C29 1.376(16) . ?
C28 H28 0.9300 . ?
C29 C30 1.373(18) . ?
C29 H29 0.9300 . ?
C30 C31 1.409(19) . ?
C30 H30 0.9300 . ?
C31 C32 1.428(18) . ?
C31 H31 0.9300 . ?
C32 H32 0.9300 . ?
C33 C38 1.364(16) . ?
C33 C34 1.387(17) . ?
C34 C35 1.426(19) . ?
C34 H34 0.9300 . ?
C35 C36 1.34(2) . ?
C35 H35 0.9300 . ?
C36 C37 1.33(2) . ?
C36 H36 0.9300 . ?
C37 C38 1.423(17) . ?
C37 H37 0.9300 . ?
C38 H38 0.9300 . ?
C39 H39A 0.9700 . ?
C39 H39B 0.9700 . ?
C39' H39C 0.9700 . ?
C39' H39D 0.9700 . ?

loop_
_geom_torsion_atom_site_label_1
_geom_torsion_atom_site_label_2
_geom_torsion_atom_site_label_3
_geom_torsion_atom_site_label_4
_geom_torsion
_geom_torsion_site_symmetry_1
_geom_torsion_site_symmetry_2
_geom_torsion_site_symmetry_3
_geom_torsion_site_symmetry_4
_geom_torsion_publ_flag
Cl3 Fe2 Cl1 Fe1 95.88(13) . . . . ?
Cl4 Fe2 Cl1 Fe1 -132.68(13) . . . . ?
Cl2 Fe2 Cl1 Fe1 -16.11(10) . . . . ?
N1 Fe1 Cl1 Fe2 108.5(3) . . . . ?
N3 Fe1 Cl1 Fe2 -82.4(2) . . . . ?
N2 Fe1 Cl1 Fe2 -175.2(2) . . . . ?
N4 Fe1 Cl1 Fe2 -41.3(11) . . . . ?
Cl2 Fe1 Cl1 Fe2 15.51(9) . . . . ?
Cl3 Fe2 Cl2 Fe1 -95.49(14) . . . . ?
Cl4 Fe2 Cl2 Fe1 129.77(13) . . . . ?
Cl1 Fe2 Cl2 Fe1 15.65(10) . . . . ?
N1 Fe1 Cl2 Fe2 -115.9(2) . . . . ?
N3 Fe1 Cl2 Fe2 79.0(2) . . . . ?
N2 Fe1 Cl2 Fe2 -97.1(12) . . . . ?
N4 Fe1 Cl2 Fe2 153.7(2) . . . . ?
Cl1 Fe1 Cl2 Fe2 -15.44(10) . . . . ?
N3 Fe1 N1 C2 -49.2(13) . . . . ?
N2 Fe1 N1 C2 5.3(7) . . . . ?
N4 Fe1 N1 C2 -90.4(7) . . . . ?
Cl1 Fe1 N1 C2 96.1(7) . . . . ?
Cl2 Fe1 N1 C2 -178.2(6) . . . . ?
N3 Fe1 N1 C6 124.4(11) . . . . ?
N2 Fe1 N1 C6 179.0(8) . . . . ?
N4 Fe1 N1 C6 83.2(8) . . . . ?
Cl1 Fe1 N1 C6 -90.2(8) . . . . ?
Cl2 Fe1 N1 C6 -4.6(8) . . . . ?
N1 Fe1 N2 C1 -5.2(7) . . . . ?
N3 Fe1 N2 C1 159.2(7) . . . . ?
N4 Fe1 N2 C1 83.9(7) . . . . ?
Cl1 Fe1 N2 C1 -105.5(7) . . . . ?
Cl2 Fe1 N2 C1 -24.6(17) . . . . ?
N1 Fe1 N2 C7 -179.1(8) . . . . ?
N3 Fe1 N2 C7 -14.6(8) . . . . ?
N4 Fe1 N2 C7 -89.9(8) . . . . ?
Cl1 Fe1 N2 C7 80.7(7) . . . . ?
Cl2 Fe1 N2 C7 161.6(9) . . . . ?
N1 Fe1 N3 C25 136.7(11) . . . . ?
N2 Fe1 N3 C25 84.4(9) . . . . ?
N4 Fe1 N3 C25 179.6(9) . . . . ?
Cl1 Fe1 N3 C25 -9.2(9) . . . . ?
Cl2 Fe1 N3 C25 -94.9(9) . . . . ?
N1 Fe1 N3 C21 -40.3(14) . . . . ?
N2 Fe1 N3 C21 -92.5(7) . . . . ?
N4 Fe1 N3 C21 2.7(7) . . . . ?
Cl1 Fe1 N3 C21 173.9(7) . . . . ?
Cl2 Fe1 N3 C21 88.2(7) . . . . ?
N1 Fe1 N4 C20 167.7(8) . . . . ?
N3 Fe1 N4 C20 0.6(7) . . . . ?
N2 Fe1 N4 C20 91.7(8) . . . . ?
Cl1 Fe1 N4 C20 -42.0(16) . . . . ?
Cl2 Fe1 N4 C20 -98.5(8) . . . . ?
N1 Fe1 N4 C26 -19.7(8) . . . . ?
N3 Fe1 N4 C26 173.3(9) . . . . ?
N2 Fe1 N4 C26 -95.7(8) . . . . ?
Cl1 Fe1 N4 C26 130.7(10) . . . . ?
Cl2 Fe1 N4 C26 74.1(8) . . . . ?
C7 N2 C1 C2 178.8(9) . . . . ?
Fe1 N2 C1 C2 4.6(12) . . . . ?
C6 N1 C2 C3 1.3(14) . . . . ?
Fe1 N1 C2 C3 175.8(8) . . . . ?
C6 N1 C2 C1 -179.3(9) . . . . ?
Fe1 N1 C2 C1 -4.9(11) . . . . ?
N2 C1 C2 N1 0.1(15) . . . . ?
N2 C1 C2 C3 179.5(10) . . . . ?
N1 C2 C3 C4 -2.5(17) . . . . ?
C1 C2 C3 C4 178.1(10) . . . . ?
C2 C3 C4 C5 2.4(18) . . . . ?
C3 C4 C5 C6 -1.2(19) . . . . ?
C2 N1 C6 C5 0.0(14) . . . . ?
Fe1 N1 C6 C5 -173.5(8) . . . . ?
C4 C5 C6 N1 -0.1(17) . . . . ?
C1 N2 C7 C14 -24.4(14) . . . . ?
Fe1 N2 C7 C14 149.0(8) . . . . ?
C1 N2 C7 C8 102.5(11) . . . . ?
Fe1 N2 C7 C8 -84.1(10) . . . . ?
N2 C7 C8 C9 147.0(11) . . . . ?
C14 C7 C8 C9 -84.7(14) . . . . ?
N2 C7 C8 C13 -36.6(16) . . . . ?
C14 C7 C8 C13 91.7(14) . . . . ?
C13 C8 C9 C10 1.1(19) . . . . ?
C7 C8 C9 C10 177.7(12) . . . . ?
C8 C9 C10 C11 -2(2) . . . . ?
C9 C10 C11 C12 3(3) . . . . ?
C10 C11 C12 C13 -2(3) . . . . ?
C11 C12 C13 C8 1(2) . . . . ?
C9 C8 C13 C12 -1(2) . . . . ?
C7 C8 C13 C12 -177.0(12) . . . . ?
N2 C7 C14 C19 -87.3(13) . . . . ?
C8 C7 C14 C19 147.2(11) . . . . ?
N2 C7 C14 C15 90.1(14) . . . . ?
C8 C7 C14 C15 -35.3(16) . . . . ?
C19 C14 C15 C16 1.1(19) . . . . ?
C7 C14 C15 C16 -176.4(12) . . . . ?
C14 C15 C16 C17 -2(2) . . . . ?
C15 C16 C17 C18 1(2) . . . . ?
C16 C17 C18 C19 0(2) . . . . ?
C17 C18 C19 C14 -2(2) . . . . ?
C15 C14 C19 C18 0.8(18) . . . . ?
C7 C14 C19 C18 178.4(12) . . . . ?
C26 N4 C20 C21 -176.8(10) . . . . ?
Fe1 N4 C20 C21 -3.9(13) . . . . ?
C25 N3 C21 C22 0.5(15) . . . . ?
Fe1 N3 C21 C22 177.8(8) . . . . ?
C25 N3 C21 C20 177.4(10) . . . . ?
Fe1 N3 C21 C20 -5.3(11) . . . . ?
N4 C20 C21 N3 6.4(15) . . . . ?
N4 C20 C21 C22 -176.7(11) . . . . ?
N3 C21 C22 C23 -0.3(17) . . . . ?
C20 C21 C22 C23 -177.0(10) . . . . ?
C21 C22 C23 C24 -1.7(18) . . . . ?
C22 C23 C24 C25 3.5(19) . . . . ?
C21 N3 C25 C24 1.4(16) . . . . ?
Fe1 N3 C25 C24 -175.5(9) . . . . ?
C23 C24 C25 N3 -3.4(19) . . . . ?
C20 N4 C26 C27 -101.4(11) . . . . ?
Fe1 N4 C26 C27 86.6(10) . . . . ?
C20 N4 C26 C33 27.1(15) . . . . ?
Fe1 N4 C26 C33 -144.9(8) . . . . ?
N4 C26 C27 C32 33.5(14) . . . . ?
C33 C26 C27 C32 -95.8(12) . . . . ?
N4 C26 C27 C28 -147.1(9) . . . . ?
C33 C26 C27 C28 83.6(12) . . . . ?
C32 C27 C28 C29 0.2(17) . . . . ?
C26 C27 C28 C29 -179.2(10) . . . . ?
C27 C28 C29 C30 -2(2) . . . . ?
C28 C29 C30 C31 3(2) . . . . ?
C29 C30 C31 C32 -1(2) . . . . ?
C28 C27 C32 C31 1.0(17) . . . . ?
C26 C27 C32 C31 -179.7(10) . . . . ?
C30 C31 C32 C27 -0.3(19) . . . . ?
N4 C26 C33 C38 -84.8(13) . . . . ?
C27 C26 C33 C38 43.1(13) . . . . ?
N4 C26 C33 C34 95.5(12) . . . . ?
C27 C26 C33 C34 -136.6(10) . . . . ?
C38 C33 C34 C35 1.5(16) . . . . ?
C26 C33 C34 C35 -178.8(10) . . . . ?
C33 C34 C35 C36 0.2(19) . . . . ?
C34 C35 C36 C37 -2(2) . . . . ?
C35 C36 C37 C38 1(2) . . . . ?
C34 C33 C38 C37 -1.8(16) . . . . ?
C26 C33 C38 C37 178.5(10) . . . . ?
C36 C37 C38 C33 0.3(18) . . . . ?
